data_7711623
loop_
_publ_author_name
'Qin, Yuanyuan'
'Wu, Yuewei'
'Luo, Shuchang'
'Xi, Jing'
'Guo, Yan'
'Ding, Yi'
'Zhang, Jun'
'Liu, Xiangyu'

_publ_section_title
;
 Modulation of the magnetic dynamics of pentagonal-bipyramidal Co(II)
 complexes by fine-tuning the coordination microenvironment.
;
_journal_name_full 'Dalton transactions (Cambridge, England : 2003)'
_journal_paper_doi 10.1039/d2dt02345h
_journal_year 2022
_chemical_formula_moiety 'C13 H21 Co N5 O4, 2(N O3)'
_chemical_formula_sum 'C13 H21 Co N7 O10'
_chemical_formula_weight 494.30
_space_group_crystal_system monoclinic
_space_group_IT_number 14
_space_group_name_Hall '-P 2ybc'
_space_group_name_H-M_alt 'P 1 21/c 1'
_atom_sites_solution_hydrogens mixed
_atom_sites_solution_primary dual
_audit_creation_date 2020-11-06
_audit_creation_method
;
Olex2 1.2
(compiled 2018.05.29 svn.r3508 for OlexSys, GUI svn.r5506)
;
_audit_update_record
;
2021-11-09 deposited with the CCDC.	2022-10-17 downloaded from the CCDC.
;
_cell_angle_alpha 90
_cell_angle_beta 96.489(9)
_cell_angle_gamma 90
_cell_formula_units_Z 4
_cell_length_a 7.6670(19)
_cell_length_b 15.405(3)
_cell_length_c 18.209(5)
_cell_measurement_reflns_used 9908
_cell_measurement_temperature 296.0
_cell_measurement_theta_max 27.36
_cell_measurement_theta_min 2.61
_cell_volume 2136.9(9)
_computing_molecular_graphics 'Olex2 (Dolomanov et al., 2009)'
_computing_publication_material 'Olex2 (Dolomanov et al., 2009)'
_computing_structure_refinement 'ShelXL (Sheldrick, 2015)'
_computing_structure_solution 'ShelXT (Sheldrick, 2015)'
_diffrn_ambient_temperature 296.0
_diffrn_measured_fraction_theta_full 0.970
_diffrn_measured_fraction_theta_max 0.968
_diffrn_measurement_device_type 'Bruker APEX-II CCD'
_diffrn_measurement_method '\f and \w scans'
_diffrn_radiation_type MoK\a
_diffrn_radiation_wavelength 0.71073
_diffrn_reflns_av_R_equivalents 0.0603
_diffrn_reflns_av_unetI/netI 0.0870
_diffrn_reflns_Laue_measured_fraction_full 0.970
_diffrn_reflns_Laue_measured_fraction_max 0.968
_diffrn_reflns_limit_h_max 9
_diffrn_reflns_limit_h_min -9
_diffrn_reflns_limit_k_max 17
_diffrn_reflns_limit_k_min -19
_diffrn_reflns_limit_l_max 17
_diffrn_reflns_limit_l_min -23
_diffrn_reflns_number 10263
_diffrn_reflns_point_group_measured_fraction_full 0.970
_diffrn_reflns_point_group_measured_fraction_max 0.968
_diffrn_reflns_theta_full 25.242
_diffrn_reflns_theta_max 27.419
_diffrn_reflns_theta_min 1.736
_diffrn_standards_number 0
_exptl_absorpt_coefficient_mu 0.868
_exptl_absorpt_correction_type none
_exptl_crystal_colour colourless
_exptl_crystal_colour_primary colourless
_exptl_crystal_density_diffrn 1.536
_exptl_crystal_description block
_exptl_crystal_F_000 1020
_exptl_crystal_size_max 0.12
_exptl_crystal_size_mid 0.11
_exptl_crystal_size_min 0.1
_refine_diff_density_max 1.055
_refine_diff_density_min -0.946
_refine_diff_density_rms 0.142
_refine_ls_extinction_method none
_refine_ls_goodness_of_fit_ref 1.057
_refine_ls_hydrogen_treatment mixed
_refine_ls_matrix_type full
_refine_ls_number_parameters 289
_refine_ls_number_reflns 4738
_refine_ls_number_restraints 3
_refine_ls_restrained_S_all 1.057
_refine_ls_R_factor_all 0.1113
_refine_ls_R_factor_gt 0.0900
_refine_ls_shift/su_max 0.003
_refine_ls_shift/su_mean 0.000
_refine_ls_structure_factor_coef Fsqd
_refine_ls_weighting_details 'w=1/[\s^2^(Fo^2^)+(0.1454P)^2^+4.9210P] where P=(Fo^2^+2Fc^2^)/3'
_refine_ls_weighting_scheme calc
_refine_ls_wR_factor_gt 0.2580
_refine_ls_wR_factor_ref 0.2766
_reflns_Friedel_coverage 0.000
_reflns_number_gt 3629
_reflns_number_total 4738
_reflns_threshold_expression 'I > 2\s(I)'
_cod_data_source_file d2dt02345h2.cif
_cod_data_source_block wy17
_cod_database_code 7711623
_shelx_shelxl_version_number 2018/3
_shelx_space_group_comment
;
The symmetry employed for this shelxl refinement is uniquely defined
by the following loop, which should always be used as a source of
symmetry information in preference to the above space-group names.
They are only intended as comments.
;
_shelx_estimated_absorpt_t_max 0.918
_shelx_estimated_absorpt_t_min 0.903
_olex2_refinement_description
;
1. Twinned data refinement
 Scales: 0.9893(7)
 0.0107(7)
2. Fixed Uiso
 At 1.2 times of:
  All C(H) groups, All N(H) groups
 At 1.5 times of:
  All C(H,H,H) groups, All O(H) groups
3. Restrained distances
 O9-H9
 0.85 with sigma of 0.01
 C12-H9
 1.888343 with sigma of 0.02
 Co01-H9
 2.730436 with sigma of 0.02
4.a Aromatic/amide H refined with riding coordinates:
 N3(H3), N5(H5), C2(H2), C3(H3A), C4(H4), C8(H8), C11(H11)
4.b Idealised Me refined as rotating group:
 C7(H7A,H7B,H7C), C10(H10A,H10B,H10C), C12(H12A,H12B,H12C), C13(H13A,H13B,H13C)
4.c Idealised tetrahedral OH refined as rotating group:
 O10(H10)
;
_olex2_submission_special_instructions 'No special instructions were received'

loop_
_space_group_symop_operation_xyz
'x, y, z'
'-x, y+1/2, -z+1/2'
'-x, -y, -z'
'x, -y-1/2, z-1/2'

loop_
_atom_site_label
_atom_site_type_symbol
_atom_site_fract_x
_atom_site_fract_y
_atom_site_fract_z
_atom_site_U_iso_or_equiv
_atom_site_adp_type
_atom_site_occupancy
_atom_site_site_symmetry_order
_atom_site_calc_flag
_atom_site_refinement_flags_posn
_atom_site_refinement_flags_adp
_atom_site_refinement_flags_occupancy
_atom_site_disorder_assembly
_atom_site_disorder_group
Co01 Co 0.68660(9) 0.80327(4) 0.47100(4) 0.0377(3) Uani 1 1 d D . . . .
O1 O 0.7501(7) 0.9125(3) 0.3992(2) 0.0569(11) Uani 1 1 d . . . . .
O2 O 0.5938(7) 0.9159(3) 0.5241(3) 0.0605(12) Uani 1 1 d . . . . .
O3 O 0.9439(8) 0.7270(3) 0.6841(3) 0.0710(15) Uani 1 1 d . . . . .
O4 O 1.0828(7) 0.6717(3) 0.5996(2) 0.0640(13) Uani 1 1 d . . . . .
O5 O 1.0502(11) 0.6002(3) 0.6992(3) 0.094(2) Uani 1 1 d . . . . .
O9 O 0.9431(6) 0.8188(3) 0.5292(3) 0.0533(10) Uani 1 1 d D . . . .
H9 H 1.002(5) 0.7760(10) 0.549(3) 0.080 Uiso 1 1 d DR . . . .
O10 O 0.4349(7) 0.7918(3) 0.4092(3) 0.0694(14) Uani 1 1 d . . . . .
H10 H 0.405858 0.744769 0.390604 0.104 Uiso 1 1 calc GR . . . .
N1 N 0.7090(6) 0.6629(3) 0.4820(2) 0.0383(9) Uani 1 1 d . . . . .
N2 N 0.8035(6) 0.7492(3) 0.3758(2) 0.0403(10) Uani 1 1 d . . . . .
N3 N 0.8404(7) 0.8093(3) 0.3245(3) 0.0448(11) Uani 1 1 d . . . . .
H3 H 0.881706 0.795007 0.284217 0.054 Uiso 1 1 calc R . . . .
N4 N 0.5791(6) 0.7601(3) 0.5722(3) 0.0415(10) Uani 1 1 d . . . . .
N5 N 0.5104(8) 0.8251(3) 0.6109(3) 0.0529(12) Uani 1 1 d . . . . .
H5 H 0.463239 0.816235 0.650867 0.064 Uiso 1 1 calc R . . . .
N6 N 1.0270(7) 0.6657(3) 0.6621(3) 0.0493(12) Uani 1 1 d . . . . .
C1 C 0.7784(7) 0.6157(3) 0.4305(3) 0.0394(11) Uani 1 1 d . . . . .
C2 C 0.8041(8) 0.5269(3) 0.4371(3) 0.0467(13) Uani 1 1 d . . . . .
H2 H 0.850936 0.495586 0.400286 0.056 Uiso 1 1 calc R . . . .
C3 C 0.7588(9) 0.4864(4) 0.4991(4) 0.0535(15) Uani 1 1 d . . . . .
H3A H 0.774708 0.426787 0.504869 0.064 Uiso 1 1 calc R . . . .
C4 C 0.6893(8) 0.5342(4) 0.5534(3) 0.0461(13) Uani 1 1 d . . . . .
H4 H 0.660722 0.507582 0.596299 0.055 Uiso 1 1 calc R . . . .
C5 C 0.6635(7) 0.6222(3) 0.5423(3) 0.0392(11) Uani 1 1 d . . . . .
C6 C 0.8261(8) 0.6678(3) 0.3667(3) 0.0429(12) Uani 1 1 d . . . . .
C7 C 0.8914(13) 0.6244(4) 0.3014(4) 0.073(2) Uani 1 1 d . . . . .
H7A H 0.813748 0.637473 0.257638 0.109 Uiso 1 1 calc GR . . . .
H7B H 0.895230 0.562789 0.309029 0.109 Uiso 1 1 calc GR . . . .
H7C H 1.007079 0.645278 0.295590 0.109 Uiso 1 1 calc GR . . . .
C8 C 0.8081(9) 0.8915(4) 0.3412(3) 0.0496(14) Uani 1 1 d . . . . .
H8 H 0.830030 0.934766 0.307784 0.060 Uiso 1 1 calc R . . . .
C9 C 0.5834(7) 0.6801(3) 0.5937(3) 0.0395(11) Uani 1 1 d . . . . .
C10 C 0.5169(9) 0.6469(4) 0.6623(3) 0.0538(15) Uani 1 1 d . . . . .
H10A H 0.539377 0.689110 0.701025 0.081 Uiso 1 1 calc GR . . . .
H10B H 0.575756 0.593672 0.677050 0.081 Uiso 1 1 calc GR . . . .
H10C H 0.392921 0.636678 0.652943 0.081 Uiso 1 1 calc GR . . . .
C11 C 0.5228(9) 0.9029(4) 0.5813(4) 0.0575(16) Uani 1 1 d . . . . .
H11 H 0.476349 0.950148 0.604355 0.069 Uiso 1 1 calc R . . . .
C12 C 1.0082(13) 0.8958(5) 0.5657(6) 0.089(3) Uani 1 1 d D . . . .
H12A H 0.928380 0.942772 0.552651 0.134 Uiso 1 1 calc GR . . . .
H12B H 1.121150 0.909600 0.550844 0.134 Uiso 1 1 calc GR . . . .
H12C H 1.018908 0.887001 0.618208 0.134 Uiso 1 1 calc GR . . . .
C13 C 0.3135(14) 0.8534(8) 0.3843(7) 0.121(4) Uani 1 1 d . . . . .
H13A H 0.295368 0.852019 0.331291 0.181 Uiso 1 1 calc GR . . . .
H13B H 0.355443 0.909713 0.400467 0.181 Uiso 1 1 calc GR . . . .
H13C H 0.204676 0.841564 0.403750 0.181 Uiso 1 1 calc GR . . . .
O6 O 0.3556(12) 0.6309(4) 0.3485(3) 0.108(3) Uani 1 1 d . . . . .
O7 O 0.4015(16) 0.6954(4) 0.2532(4) 0.143(4) Uani 1 1 d . . . . .
O8 O 0.3670(13) 0.5608(4) 0.2469(5) 0.124(3) Uani 1 1 d . . . . .
N7 N 0.3762(9) 0.6271(4) 0.2820(3) 0.0658(16) Uani 1 1 d . . . . .

loop_
_atom_site_aniso_label
_atom_site_aniso_U_11
_atom_site_aniso_U_22
_atom_site_aniso_U_33
_atom_site_aniso_U_23
_atom_site_aniso_U_13
_atom_site_aniso_U_12
Co01 0.0501(5) 0.0267(4) 0.0370(4) 0.0015(3) 0.0083(3) 0.0052(3)
O1 0.092(3) 0.034(2) 0.046(2) 0.0013(17) 0.014(2) 0.006(2)
O2 0.088(3) 0.036(2) 0.062(3) 0.0035(19) 0.028(2) 0.016(2)
O3 0.106(4) 0.059(3) 0.054(3) 0.002(2) 0.038(3) 0.026(3)
O4 0.091(3) 0.060(3) 0.046(2) 0.005(2) 0.029(2) 0.025(3)
O5 0.174(7) 0.049(3) 0.066(3) 0.016(2) 0.041(4) 0.033(4)
O9 0.059(2) 0.042(2) 0.057(3) 0.0068(19) -0.002(2) -0.0038(18)
O10 0.059(3) 0.061(3) 0.083(4) -0.013(3) -0.015(2) 0.012(2)
N1 0.049(2) 0.029(2) 0.039(2) 0.0020(17) 0.0127(18) 0.0012(17)
N2 0.053(3) 0.031(2) 0.038(2) 0.0030(17) 0.0101(19) 0.0025(18)
N3 0.063(3) 0.036(2) 0.037(2) 0.0059(18) 0.016(2) 0.004(2)
N4 0.050(3) 0.034(2) 0.043(2) -0.0005(18) 0.014(2) 0.0051(18)
N5 0.072(3) 0.042(3) 0.048(3) -0.005(2) 0.020(2) 0.006(2)
N6 0.059(3) 0.045(3) 0.045(3) -0.002(2) 0.012(2) 0.009(2)
C1 0.044(3) 0.033(2) 0.042(3) -0.002(2) 0.011(2) 0.006(2)
C2 0.055(3) 0.031(3) 0.057(3) 0.000(2) 0.017(3) 0.007(2)
C3 0.064(4) 0.025(2) 0.074(4) 0.007(3) 0.020(3) 0.004(2)
C4 0.055(3) 0.036(3) 0.049(3) 0.010(2) 0.014(3) -0.001(2)
C5 0.043(3) 0.030(2) 0.044(3) 0.001(2) 0.004(2) -0.002(2)
C6 0.056(3) 0.031(2) 0.044(3) 0.002(2) 0.015(2) 0.003(2)
C7 0.118(6) 0.042(3) 0.066(4) 0.002(3) 0.045(4) 0.016(4)
C8 0.068(4) 0.036(3) 0.046(3) 0.012(2) 0.012(3) 0.000(3)
C9 0.045(3) 0.035(2) 0.038(2) 0.004(2) 0.008(2) -0.004(2)
C10 0.071(4) 0.049(3) 0.046(3) 0.003(3) 0.024(3) -0.007(3)
C11 0.071(4) 0.040(3) 0.065(4) -0.009(3) 0.020(3) 0.008(3)
C12 0.105(6) 0.048(4) 0.107(7) 0.005(4) -0.023(5) -0.024(4)
C13 0.081(6) 0.124(9) 0.147(10) -0.033(8) -0.034(6) 0.044(6)
O6 0.192(8) 0.079(4) 0.052(3) 0.025(3) 0.012(4) -0.049(4)
O7 0.298(13) 0.059(4) 0.091(5) 0.006(3) 0.106(7) -0.022(5)
O8 0.200(9) 0.057(4) 0.115(6) -0.021(4) 0.015(6) -0.032(5)
N7 0.090(4) 0.046(3) 0.061(3) 0.009(3) 0.009(3) -0.018(3)

loop_
_atom_type_symbol
_atom_type_description
_atom_type_scat_dispersion_real
_atom_type_scat_dispersion_imag
_atom_type_scat_source
C C 0.0033 0.0016 'International Tables Vol C Tables 4.2.6.8 and 6.1.1.4'
H H 0.0000 0.0000 'International Tables Vol C Tables 4.2.6.8 and 6.1.1.4'
Co Co 0.3494 0.9721 'International Tables Vol C Tables 4.2.6.8 and 6.1.1.4'
N N 0.0061 0.0033 'International Tables Vol C Tables 4.2.6.8 and 6.1.1.4'
O O 0.0106 0.0060 'International Tables Vol C Tables 4.2.6.8 and 6.1.1.4'

loop_
_geom_angle_atom_site_label_1
_geom_angle_atom_site_label_2
_geom_angle_atom_site_label_3
_geom_angle
_geom_angle_site_symmetry_1
_geom_angle_site_symmetry_3
_geom_angle_publ_flag
O2 Co01 O1 76.00(18) . . ?
O2 Co01 N1 142.04(17) . . ?
O2 Co01 N2 147.67(17) . . ?
O2 Co01 N4 72.14(17) . . ?
O9 Co01 O1 87.50(18) . . ?
O9 Co01 O2 91.11(19) . . ?
O9 Co01 N1 90.40(16) . . ?
O9 Co01 N2 89.95(18) . . ?
O9 Co01 N4 91.66(18) . . ?
O10 Co01 O1 89.9(2) . . ?
O10 Co01 O2 88.8(2) . . ?
O10 Co01 O9 177.3(2) . . ?
O10 Co01 N1 91.36(19) . . ?
O10 Co01 N2 88.7(2) . . ?
O10 Co01 N4 90.8(2) . . ?
N1 Co01 O1 141.95(16) . . ?
N1 Co01 N2 70.25(16) . . ?
N1 Co01 N4 69.91(16) . . ?
N2 Co01 O1 71.76(16) . . ?
N2 Co01 N4 140.13(17) . . ?
N4 Co01 O1 148.11(16) . . ?
C8 O1 Co01 115.5(4) . . ?
C11 O2 Co01 116.4(4) . . ?
Co01 O9 H9 122.3(18) . . ?
C12 O9 Co01 125.4(5) . . ?
C12 O9 H9 107.7(17) . . ?
Co01 O10 H10 118.6 . . ?
C13 O10 Co01 131.2(6) . . ?
C13 O10 H10 109.5 . . ?
C1 N1 Co01 120.5(3) . . ?
C1 N1 C5 118.5(5) . . ?
C5 N1 Co01 120.9(3) . . ?
N3 N2 Co01 114.6(3) . . ?
C6 N2 Co01 123.1(4) . . ?
C6 N2 N3 122.2(5) . . ?
N2 N3 H3 122.3 . . ?
C8 N3 N2 115.5(5) . . ?
C8 N3 H3 122.3 . . ?
N5 N4 Co01 114.3(3) . . ?
C9 N4 Co01 122.8(4) . . ?
C9 N4 N5 122.9(5) . . ?
N4 N5 H5 123.0 . . ?
C11 N5 N4 114.0(5) . . ?
C11 N5 H5 123.0 . . ?
O3 N6 O4 118.5(5) . . ?
O5 N6 O3 120.3(5) . . ?
O5 N6 O4 121.2(5) . . ?
N1 C1 C2 122.6(5) . . ?
N1 C1 C6 113.8(4) . . ?
C2 C1 C6 123.7(5) . . ?
C1 C2 H2 120.8 . . ?
C3 C2 C1 118.3(5) . . ?
C3 C2 H2 120.8 . . ?
C2 C3 H3A 120.0 . . ?
C2 C3 C4 120.0(5) . . ?
C4 C3 H3A 120.0 . . ?
C3 C4 H4 120.7 . . ?
C5 C4 C3 118.5(5) . . ?
C5 C4 H4 120.7 . . ?
N1 C5 C4 122.1(5) . . ?
N1 C5 C9 113.6(4) . . ?
C4 C5 C9 124.3(5) . . ?
N2 C6 C1 112.2(5) . . ?
N2 C6 C7 127.1(5) . . ?
C1 C6 C7 120.7(5) . . ?
C6 C7 H7A 109.5 . . ?
C6 C7 H7B 109.5 . . ?
C6 C7 H7C 109.5 . . ?
H7A C7 H7B 109.5 . . ?
H7A C7 H7C 109.5 . . ?
H7B C7 H7C 109.5 . . ?
O1 C8 N3 122.5(5) . . ?
O1 C8 H8 118.7 . . ?
N3 C8 H8 118.7 . . ?
N4 C9 C5 112.5(5) . . ?
N4 C9 C10 125.5(5) . . ?
C5 C9 C10 122.0(5) . . ?
C9 C10 H10A 109.5 . . ?
C9 C10 H10B 109.5 . . ?
C9 C10 H10C 109.5 . . ?
H10A C10 H10B 109.5 . . ?
H10A C10 H10C 109.5 . . ?
H10B C10 H10C 109.5 . . ?
O2 C11 N5 123.0(6) . . ?
O2 C11 H11 118.5 . . ?
N5 C11 H11 118.5 . . ?
O9 C12 H12A 109.5 . . ?
O9 C12 H12B 109.5 . . ?
O9 C12 H12C 109.5 . . ?
H12A C12 H12B 109.5 . . ?
H12A C12 H12C 109.5 . . ?
H12B C12 H12C 109.5 . . ?
O10 C13 H13A 109.5 . . ?
O10 C13 H13B 109.5 . . ?
O10 C13 H13C 109.5 . . ?
H13A C13 H13B 109.5 . . ?
H13A C13 H13C 109.5 . . ?
H13B C13 H13C 109.5 . . ?
O7 N7 O6 115.5(7) . . ?
O7 N7 O8 120.9(7) . . ?
O8 N7 O6 123.5(7) . . ?

loop_
_geom_bond_atom_site_label_1
_geom_bond_atom_site_label_2
_geom_bond_distance
_geom_bond_site_symmetry_2
_geom_bond_publ_flag
Co01 O1 2.218(4) . ?
Co01 O2 2.147(4) . ?
Co01 O9 2.140(4) . ?
Co01 O10 2.129(5) . ?
Co01 N1 2.176(4) . ?
Co01 N2 2.202(5) . ?
Co01 N4 2.206(5) . ?
O1 C8 1.235(7) . ?
O2 C11 1.245(8) . ?
O3 N6 1.232(7) . ?
O4 N6 1.263(6) . ?
O5 N6 1.215(7) . ?
O9 H9 0.856(10) . ?
O9 C12 1.422(9) . ?
O10 H10 0.8200 . ?
O10 C13 1.369(10) . ?
N1 C1 1.344(7) . ?
N1 C5 1.344(7) . ?
N2 N3 1.367(6) . ?
N2 C6 1.279(7) . ?
N3 H3 0.8600 . ?
N3 C8 1.332(7) . ?
N4 N5 1.363(7) . ?
N4 C9 1.291(7) . ?
N5 H5 0.8600 . ?
N5 C11 1.322(9) . ?
C1 C2 1.385(7) . ?
C1 C6 1.492(7) . ?
C2 H2 0.9300 . ?
C2 C3 1.370(8) . ?
C3 H3A 0.9300 . ?
C3 C4 1.386(9) . ?
C4 H4 0.9300 . ?
C4 C5 1.382(7) . ?
C5 C9 1.476(8) . ?
C6 C7 1.499(8) . ?
C7 H7A 0.9600 . ?
C7 H7B 0.9600 . ?
C7 H7C 0.9600 . ?
C8 H8 0.9300 . ?
C9 C10 1.492(7) . ?
C10 H10A 0.9600 . ?
C10 H10B 0.9600 . ?
C10 H10C 0.9600 . ?
C11 H11 0.9300 . ?
C12 H12A 0.9600 . ?
C12 H12B 0.9600 . ?
C12 H12C 0.9600 . ?
C13 H13A 0.9600 . ?
C13 H13B 0.9600 . ?
C13 H13C 0.9600 . ?
O6 N7 1.240(8) . ?
O7 N7 1.201(8) . ?
O8 N7 1.202(8) . ?

loop_
_geom_hbond_atom_site_label_D
_geom_hbond_atom_site_label_H
_geom_hbond_atom_site_label_A
_geom_hbond_distance_DH
_geom_hbond_distance_HA
_geom_hbond_distance_DA
_geom_hbond_angle_DHA
_geom_hbond_site_symmetry_A
_geom_hbond_publ_flag
O9 H9 O4 0.856(10) 1.918(19) 2.759(6) 167(6) . yes
O10 H10 O6 0.82 1.94 2.754(8) 175.7 . yes
N3 H3 O3 0.86 1.96 2.817(7) 170.7 4_575 yes
N5 H5 O7 0.86 1.98 2.829(8) 168.2 4_576 yes

loop_
_geom_torsion_atom_site_label_1
_geom_torsion_atom_site_label_2
_geom_torsion_atom_site_label_3
_geom_torsion_atom_site_label_4
_geom_torsion
_geom_torsion_site_symmetry_1
_geom_torsion_site_symmetry_2
_geom_torsion_site_symmetry_3
_geom_torsion_site_symmetry_4
_geom_torsion_publ_flag
Co01 O1 C8 N3 -3.9(9) . . . . ?
Co01 O2 C11 N5 2.9(10) . . . . ?
Co01 N1 C1 C2 176.4(4) . . . . ?
Co01 N1 C1 C6 -3.0(6) . . . . ?
Co01 N1 C5 C4 -174.8(4) . . . . ?
Co01 N1 C5 C9 5.8(6) . . . . ?
Co01 N2 N3 C8 3.0(7) . . . . ?
Co01 N2 C6 C1 -4.8(7) . . . . ?
Co01 N2 C6 C7 175.0(6) . . . . ?
Co01 N4 N5 C11 -1.0(7) . . . . ?
Co01 N4 C9 C5 -1.4(7) . . . . ?
Co01 N4 C9 C10 178.5(5) . . . . ?
N1 C1 C2 C3 -0.9(9) . . . . ?
N1 C1 C6 N2 4.9(7) . . . . ?
N1 C1 C6 C7 -175.0(6) . . . . ?
N1 C5 C9 N4 -2.7(7) . . . . ?
N1 C5 C9 C10 177.4(5) . . . . ?
N2 N3 C8 O1 0.6(9) . . . . ?
N3 N2 C6 C1 179.4(5) . . . . ?
N3 N2 C6 C7 -0.8(10) . . . . ?
N4 N5 C11 O2 -1.3(10) . . . . ?
N5 N4 C9 C5 179.8(5) . . . . ?
N5 N4 C9 C10 -0.3(9) . . . . ?
C1 N1 C5 C4 1.4(8) . . . . ?
C1 N1 C5 C9 -178.1(5) . . . . ?
C1 C2 C3 C4 0.0(10) . . . . ?
C2 C1 C6 N2 -174.6(6) . . . . ?
C2 C1 C6 C7 5.6(9) . . . . ?
C2 C3 C4 C5 1.6(10) . . . . ?
C3 C4 C5 N1 -2.3(9) . . . . ?
C3 C4 C5 C9 177.1(6) . . . . ?
C4 C5 C9 N4 177.8(5) . . . . ?
C4 C5 C9 C10 -2.1(9) . . . . ?
C5 N1 C1 C2 0.3(8) . . . . ?
C5 N1 C1 C6 -179.2(5) . . . . ?
C6 N2 N3 C8 179.1(6) . . . . ?
C6 C1 C2 C3 178.5(6) . . . . ?
C9 N4 N5 C11 178.0(6) . . . . ?

loop_
_twin_individual_id
_twin_individual_mass_fraction_refined
1 0.9893(7)
2 0.0107(7)
